data_7220730
loop_
_publ_author_name
'Zhang, Li'
'Zheng, Jia-Dan'
'Chen, Yi-Ting'
'Zheng, Sheng-Run'
'Fan, Jun'
'Zhang, Wei-Guang'

_publ_section_title
;
 Syntheses, structures, and properties of nine d10or p-block coordination
 polymers based on a ligand containing both terpyridyl and sulfo groups
;
_journal_issue 29
_journal_name_full CrystEngComm
_journal_page_first 5538
_journal_paper_doi 10.1039/C5CE00767D
_journal_volume 17
_journal_year 2015
_chemical_formula_sum 'C21 H13 Ag2 N3 O6 S2'
_chemical_formula_weight 683.20
_chemical_name_systematic
; 
 ? 
;
_space_group_IT_number 2
_symmetry_cell_setting triclinic
_symmetry_space_group_name_Hall '-P 1'
_symmetry_space_group_name_H-M 'P -1'
_atom_sites_solution_hydrogens geom
_atom_sites_solution_primary direct
_atom_sites_solution_secondary difmap
_audit_creation_method SHELXL-97
_audit_update_record
;
2015-05-28 deposited with the CCDC.
2015-06-09 downloaded from the CCDC.
;
_cell_angle_alpha 87.664(7)
_cell_angle_beta 85.159(8)
_cell_angle_gamma 81.961(8)
_cell_formula_units_Z 2
_cell_length_a 8.538(3)
_cell_length_b 10.962(5)
_cell_length_c 12.083(5)
_cell_measurement_reflns_used 832
_cell_measurement_temperature 296(2)
_cell_measurement_theta_max 19.67
_cell_measurement_theta_min 2.84
_cell_volume 1115.3(8)
_computing_cell_refinement 'Bruker SAINT'
_computing_data_collection 'Bruker APEX2'
_computing_data_reduction 'Bruker SAINT'
_computing_molecular_graphics 'Bruker SHELXTL'
_computing_publication_material 'Bruker SHELXTL'
_computing_structure_refinement 'SHELXL-97 (Sheldrick, 2008)'
_computing_structure_solution 'SHELXS-97 (Sheldrick, 2008)'
_diffrn_ambient_temperature 296(2)
_diffrn_measured_fraction_theta_full 0.993
_diffrn_measured_fraction_theta_max 0.993
_diffrn_measurement_device_type 'Bruker APEX-II CCD'
_diffrn_measurement_method '\f and \w scans'
_diffrn_radiation_monochromator graphite
_diffrn_radiation_source 'fine-focus sealed tube'
_diffrn_radiation_type MoK\a
_diffrn_radiation_wavelength 0.71073
_diffrn_reflns_av_R_equivalents 0.0331
_diffrn_reflns_av_sigmaI/netI 0.0774
_diffrn_reflns_limit_h_max 9
_diffrn_reflns_limit_h_min -10
_diffrn_reflns_limit_k_max 13
_diffrn_reflns_limit_k_min -13
_diffrn_reflns_limit_l_max 14
_diffrn_reflns_limit_l_min -10
_diffrn_reflns_number 5693
_diffrn_reflns_theta_full 25.00
_diffrn_reflns_theta_max 25.00
_diffrn_reflns_theta_min 1.69
_exptl_absorpt_coefficient_mu 1.988
_exptl_absorpt_correction_T_max 0.6919
_exptl_absorpt_correction_T_min 0.6060
_exptl_absorpt_correction_type multi-scan
_exptl_crystal_colour 'pale yellow'
_exptl_crystal_density_diffrn 2.034
_exptl_crystal_density_method 'not measured'
_exptl_crystal_description block
_exptl_crystal_F_000 668
_exptl_crystal_size_max 0.28
_exptl_crystal_size_mid 0.22
_exptl_crystal_size_min 0.20
_refine_diff_density_max 1.800
_refine_diff_density_min -0.496
_refine_diff_density_rms 0.151
_refine_ls_extinction_method none
_refine_ls_goodness_of_fit_ref 1.054
_refine_ls_hydrogen_treatment constr
_refine_ls_matrix_type full
_refine_ls_number_parameters 322
_refine_ls_number_reflns 3898
_refine_ls_number_restraints 0
_refine_ls_restrained_S_all 1.054
_refine_ls_R_factor_all 0.1042
_refine_ls_R_factor_gt 0.0638
_refine_ls_shift/su_max 0.000
_refine_ls_shift/su_mean 0.000
_refine_ls_structure_factor_coef Fsqd
_refine_ls_weighting_details 'calc w=1/[\s^2^(Fo^2^)+(0.1000P)^2^+0.0000P] where P=(Fo^2^+2Fc^2^)/3'
_refine_ls_weighting_scheme calc
_refine_ls_wR_factor_gt 0.1680
_refine_ls_wR_factor_ref 0.2000
_reflns_number_gt 2380
_reflns_number_total 3898
_reflns_threshold_expression >2sigma(I)
_cod_data_source_file c5ce00767d2.cif
_cod_data_source_block Ag3
_cod_depositor_comments
;
The following automatic conversions were performed:

'_symmetry_cell_setting' value 'Triclinic' changed to 'triclinic'
according to
/usr/data/users/saulius/crontab/automatic-downloads/rss-feeds/RSC/lib/dictionaries/cif_core.dic
dictionary named 'cif_core.dic' version 2.4.2 from 2011-04-26.

Automatic conversion script
Id: cif_fix_values 3271 2015-04-21 07:52:19Z andrius 

 Adding full bibliography for 7220726--7220734.cif.
;
_cod_original_sg_symbol_H-M 'P-1   '
_cod_database_code 7220730

loop_
_symmetry_equiv_pos_as_xyz
'x, y, z'
'-x, -y, -z'

loop_
_atom_site_label
_atom_site_type_symbol
_atom_site_fract_x
_atom_site_fract_y
_atom_site_fract_z
_atom_site_U_iso_or_equiv
_atom_site_adp_type
_atom_site_occupancy
_atom_site_symmetry_multiplicity
_atom_site_calc_flag
_atom_site_refinement_flags
_atom_site_disorder_assembly
_atom_site_disorder_group
Ag1 Ag 1.5000 1.5000 1.0000 0.0678(4) Uani 1 2 d S . .
Ag2 Ag 1.33084(10) 0.42184(7) 1.45015(7) 0.0587(3) Uani 1 1 d . . .
Ag3 Ag 0.4529(2) 0.91191(17) 0.55167(18) 0.0752(6) Uani 0.50 1 d P . .
C1 C 1.3635(11) 1.1372(9) 1.0613(8) 0.044(2) Uani 1 1 d . . .
H1A H 1.3880 1.0750 1.1142 0.053 Uiso 1 1 calc R . .
C2 C 1.4135(12) 1.2488(10) 1.0683(8) 0.054(3) Uani 1 1 d . . .
H2A H 1.4697 1.2614 1.1286 0.064 Uiso 1 1 calc R . .
C3 C 1.3032(12) 1.3192(9) 0.9130(8) 0.051(3) Uani 1 1 d . . .
H3A H 1.2834 1.3826 0.8604 0.061 Uiso 1 1 calc R . .
C4 C 1.2446(11) 1.2146(8) 0.8996(8) 0.044(2) Uani 1 1 d . . .
H4A H 1.1835 1.2077 0.8406 0.052 Uiso 1 1 calc R . .
C5 C 1.2748(10) 1.1174(8) 0.9734(7) 0.035(2) Uani 1 1 d . . .
C6 C 1.2233(10) 0.9942(8) 0.9623(7) 0.0338(19) Uani 1 1 d . . .
C7 C 1.1649(10) 0.9666(8) 0.8630(7) 0.037(2) Uani 1 1 d . . .
H7A H 1.1547 1.0258 0.8058 0.044 Uiso 1 1 calc R . .
C8 C 1.1229(10) 0.8525(8) 0.8501(7) 0.0330(19) Uani 1 1 d . . .
C9 C 1.1394(10) 0.7672(8) 0.9386(7) 0.0334(19) Uani 1 1 d . . .
H9A H 1.1141 0.6881 0.9325 0.040 Uiso 1 1 calc R . .
C10 C 1.1944(10) 0.8024(8) 1.0368(7) 0.034(2) Uani 1 1 d . . .
C11 C 1.2181(10) 0.7141(8) 1.1336(7) 0.036(2) Uani 1 1 d . . .
C12 C 1.1528(12) 0.6049(8) 1.1431(7) 0.046(2) Uani 1 1 d . . .
H12A H 1.0917 0.5838 1.0885 0.055 Uiso 1 1 calc R . .
C13 C 1.1799(12) 0.5282(9) 1.2346(8) 0.049(3) Uani 1 1 d . . .
H13A H 1.1318 0.4569 1.2421 0.059 Uiso 1 1 calc R . .
C14 C 1.3335(13) 0.6552(9) 1.3027(8) 0.054(3) Uani 1 1 d . . .
H14A H 1.3940 0.6731 1.3589 0.065 Uiso 1 1 calc R . .
C15 C 1.3141(12) 0.7391(9) 1.2142(8) 0.049(3) Uani 1 1 d . . .
H15A H 1.3639 0.8096 1.2093 0.059 Uiso 1 1 calc R . .
C16 C 1.0588(10) 0.8245(8) 0.7452(6) 0.0322(19) Uani 1 1 d . . .
C17 C 1.1272(10) 0.7423(8) 0.6681(7) 0.034(2) Uani 1 1 d . . .
C18 C 1.0560(10) 0.7307(9) 0.5693(7) 0.042(2) Uani 1 1 d . . .
H18A H 1.1036 0.6742 0.5172 0.050 Uiso 1 1 calc R . .
C19 C 0.9180(11) 0.8019(10) 0.5502(7) 0.046(2) Uani 1 1 d . A .
C20 C 0.8475(12) 0.8885(10) 0.6244(8) 0.057(3) Uani 1 1 d . . .
H20A H 0.7541 0.9390 0.6098 0.069 Uiso 1 1 calc R . .
C21 C 0.9202(12) 0.8987(10) 0.7224(8) 0.051(3) Uani 1 1 d . . .
H21A H 0.8740 0.9569 0.7735 0.062 Uiso 1 1 calc R . .
N1 N 1.3877(10) 1.3390(7) 0.9961(7) 0.047(2) Uani 1 1 d . . .
N2 N 1.2369(8) 0.9140(6) 1.0469(5) 0.0336(16) Uani 1 1 d . . .
N3 N 1.2709(9) 0.5511(7) 1.3120(6) 0.046(2) Uani 1 1 d . . .
S1 S 1.3202(3) 0.6581(2) 0.68237(19) 0.0429(6) Uani 1 1 d . . .
S2 S 0.8263(3) 0.7944(4) 0.4230(2) 0.0719(10) Uani 1 1 d . . .
O1 O 1.4211(8) 0.7525(6) 0.6889(6) 0.0548(18) Uani 1 1 d . . .
O2 O 1.3124(9) 0.5842(7) 0.7829(6) 0.068(2) Uani 1 1 d . . .
O3 O 1.3624(8) 0.5909(7) 0.5805(5) 0.062(2) Uani 1 1 d . . .
O4 O 0.9294(19) 0.742(3) 0.3475(12) 0.176(11) Uani 0.75 1 d P A 1
O4' O 0.903(4) 0.649(3) 0.383(3) 0.047(8) Uani 0.25 1 d P A 2
O5 O 0.6733(8) 0.7535(6) 0.4543(6) 0.059(2) Uani 1 1 d . . .
O6 O 0.7946(13) 0.9220(11) 0.3795(8) 0.128(5) Uani 1 1 d . A .

loop_
_atom_site_aniso_label
_atom_site_aniso_U_11
_atom_site_aniso_U_22
_atom_site_aniso_U_33
_atom_site_aniso_U_23
_atom_site_aniso_U_13
_atom_site_aniso_U_12
Ag1 0.0661(8) 0.0471(7) 0.0949(10) -0.0232(7) 0.0098(7) -0.0279(6)
Ag2 0.0744(6) 0.0494(5) 0.0498(5) 0.0128(4) -0.0129(4) 0.0012(4)
Ag3 0.0649(12) 0.0523(11) 0.1065(16) 0.0070(10) -0.0096(11) -0.0018(9)
C1 0.045(6) 0.052(6) 0.039(5) 0.000(4) -0.012(4) -0.014(5)
C2 0.065(7) 0.058(7) 0.046(6) -0.011(5) -0.017(5) -0.028(6)
C3 0.065(7) 0.047(6) 0.042(6) 0.005(5) -0.009(5) -0.009(5)
C4 0.055(6) 0.035(5) 0.044(6) 0.002(4) -0.009(5) -0.015(5)
C5 0.036(5) 0.036(5) 0.035(5) -0.004(4) -0.004(4) -0.007(4)
C6 0.038(5) 0.035(5) 0.031(5) -0.002(4) -0.005(4) -0.013(4)
C7 0.051(6) 0.035(5) 0.025(5) 0.001(4) -0.004(4) -0.009(4)
C8 0.035(5) 0.038(5) 0.028(5) 0.000(4) -0.007(4) -0.007(4)
C9 0.040(5) 0.034(5) 0.028(4) -0.001(4) -0.002(4) -0.011(4)
C10 0.034(5) 0.037(5) 0.029(5) 0.000(4) 0.000(4) -0.001(4)
C11 0.042(5) 0.038(5) 0.027(5) 0.004(4) 0.001(4) -0.009(4)
C12 0.062(6) 0.048(6) 0.033(5) -0.001(4) -0.016(5) -0.019(5)
C13 0.065(7) 0.040(5) 0.042(6) 0.015(4) -0.006(5) -0.010(5)
C14 0.065(7) 0.053(7) 0.049(6) 0.005(5) -0.024(5) -0.011(5)
C15 0.064(7) 0.040(5) 0.049(6) 0.015(5) -0.026(5) -0.017(5)
C16 0.035(5) 0.041(5) 0.021(4) -0.005(4) 0.001(4) -0.009(4)
C17 0.037(5) 0.043(5) 0.026(4) 0.003(4) -0.011(4) -0.013(4)
C18 0.038(5) 0.059(6) 0.031(5) -0.013(4) -0.010(4) -0.010(5)
C19 0.047(6) 0.067(7) 0.027(5) -0.009(5) 0.000(4) -0.020(5)
C20 0.048(6) 0.078(8) 0.046(6) -0.002(6) -0.024(5) 0.003(6)
C21 0.057(7) 0.060(7) 0.036(6) -0.006(5) 0.002(5) -0.009(5)
N1 0.058(5) 0.032(4) 0.050(5) -0.001(4) 0.002(4) -0.012(4)
N2 0.041(4) 0.033(4) 0.027(4) 0.000(3) -0.007(3) -0.003(3)
N3 0.056(5) 0.039(5) 0.043(5) 0.007(4) -0.013(4) -0.001(4)
S1 0.0497(15) 0.0409(14) 0.0379(13) -0.0062(11) -0.0125(11) 0.0019(11)
S2 0.0456(17) 0.141(3) 0.0312(15) -0.0118(17) -0.0096(13) -0.0128(18)
O1 0.048(4) 0.059(4) 0.059(4) -0.011(4) -0.014(3) -0.006(3)
O2 0.085(6) 0.050(4) 0.062(5) 0.017(4) -0.010(4) 0.012(4)
O3 0.067(5) 0.071(5) 0.044(4) -0.031(4) -0.010(4) 0.010(4)
O4 0.068(10) 0.40(4) 0.052(10) -0.086(16) -0.024(8) 0.027(17)
O4' 0.06(2) 0.064(19) 0.022(16) -0.011(13) -0.011(14) -0.010(15)
O5 0.063(5) 0.056(4) 0.066(5) 0.019(4) -0.035(4) -0.023(4)
O6 0.156(10) 0.180(11) 0.080(7) 0.090(7) -0.074(7) -0.121(9)

loop_
_atom_type_symbol
_atom_type_description
_atom_type_scat_dispersion_real
_atom_type_scat_dispersion_imag
_atom_type_scat_source
C C 0.0033 0.0016 'International Tables Vol C Tables 4.2.6.8 and 6.1.1.4'
H H 0.0000 0.0000 'International Tables Vol C Tables 4.2.6.8 and 6.1.1.4'
N N 0.0061 0.0033 'International Tables Vol C Tables 4.2.6.8 and 6.1.1.4'
O O 0.0106 0.0060 'International Tables Vol C Tables 4.2.6.8 and 6.1.1.4'
S S 0.1246 0.1234 'International Tables Vol C Tables 4.2.6.8 and 6.1.1.4'
Ag Ag -0.8971 1.1015 'International Tables Vol C Tables 4.2.6.8 and 6.1.1.4'

loop_
_geom_angle_atom_site_label_1
_geom_angle_atom_site_label_2
_geom_angle_atom_site_label_3
_geom_angle
_geom_angle_site_symmetry_1
_geom_angle_site_symmetry_3
N1 Ag1 N1 180.0 . 2_887
N3 Ag2 O5 154.2(3) . 2_767
N3 Ag2 O3 93.7(3) . 1_556
O5 Ag2 O3 109.3(3) 2_767 1_556
N3 Ag2 O3 97.6(3) . 2_867
O5 Ag2 O3 96.8(3) 2_767 2_867
O3 Ag2 O3 82.7(2) 1_556 2_867
O1 Ag3 Ag3 162.3(2) 1_455 2_676
C2 C1 C5 119.0(9) . .
N1 C2 C1 124.1(9) . .
N1 C3 C4 124.5(9) . .
C3 C4 C5 119.7(9) . .
C4 C5 C1 116.2(8) . .
C4 C5 C6 124.0(8) . .
C1 C5 C6 119.7(8) . .
N2 C6 C7 122.3(8) . .
N2 C6 C5 118.4(7) . .
C7 C6 C5 119.3(8) . .
C8 C7 C6 119.9(8) . .
C7 C8 C9 117.9(8) . .
C7 C8 C16 119.6(8) . .
C9 C8 C16 122.5(8) . .
C8 C9 C10 119.1(8) . .
N2 C10 C9 121.9(8) . .
N2 C10 C11 116.4(7) . .
C9 C10 C11 121.5(8) . .
C15 C11 C12 118.5(8) . .
C15 C11 C10 119.2(8) . .
C12 C11 C10 122.3(8) . .
C13 C12 C11 119.0(8) . .
N3 C13 C12 123.0(9) . .
N3 C14 C15 123.9(9) . .
C11 C15 C14 117.6(9) . .
C17 C16 C21 118.4(8) . .
C17 C16 C8 127.2(8) . .
C21 C16 C8 114.2(8) . .
C16 C17 C18 120.7(8) . .
C16 C17 S1 121.1(6) . .
C18 C17 S1 117.9(7) . .
C19 C18 C17 119.8(9) . .
C18 C19 C20 121.3(8) . .
C18 C19 S2 121.4(7) . .
C20 C19 S2 117.2(8) . .
C19 C20 C21 118.1(10) . .
C16 C21 C20 121.7(9) . .
C2 N1 C3 116.4(8) . .
C2 N1 Ag1 121.4(7) . .
C3 N1 Ag1 121.8(7) . .
C6 N2 C10 118.9(7) . .
C13 N3 C14 117.9(8) . .
C13 N3 Ag2 123.1(6) . .
C14 N3 Ag2 118.9(6) . .
O2 S1 O1 111.8(5) . .
O2 S1 O3 115.9(5) . .
O1 S1 O3 110.3(4) . .
O2 S1 C17 107.8(4) . .
O1 S1 C17 104.2(4) . .
O3 S1 C17 106.0(4) . .
O4 S2 O5 123.6(11) . .
O4 S2 O6 102.9(13) . .
O5 S2 O6 107.1(5) . .
O4 S2 O4' 41.6(14) . .
O5 S2 O4' 90.3(12) . .
O6 S2 O4' 141.9(11) . .
O4 S2 C19 109.9(7) . .
O5 S2 C19 105.9(4) . .
O6 S2 C19 106.3(5) . .
O4' S2 C19 100.7(11) . .
S1 O1 Ag3 125.0(4) . 1_655
S1 O3 Ag2 152.2(5) . 1_554
S1 O3 Ag2 104.7(4) . 2_867
Ag2 O3 Ag2 97.3(2) 1_554 2_867
S2 O5 Ag2 118.3(4) . 2_767

loop_
_geom_bond_atom_site_label_1
_geom_bond_atom_site_label_2
_geom_bond_distance
_geom_bond_site_symmetry_2
Ag1 N1 2.127(7) .
Ag1 N1 2.127(7) 2_887
Ag2 N3 2.192(7) .
Ag2 O5 2.205(7) 2_767
Ag2 O3 2.537(6) 1_556
Ag2 O3 2.599(7) 2_867
Ag3 O1 2.387(7) 1_455
Ag3 Ag3 2.451(4) 2_676
C1 C2 1.359(13) .
C1 C5 1.396(11) .
C2 N1 1.299(12) .
C3 N1 1.327(12) .
C3 C4 1.334(13) .
C4 C5 1.372(12) .
C5 C6 1.492(11) .
C6 N2 1.323(10) .
C6 C7 1.397(11) .
C7 C8 1.367(12) .
C8 C9 1.394(11) .
C8 C16 1.482(11) .
C9 C10 1.400(11) .
C10 N2 1.337(11) .
C10 C11 1.496(11) .
C11 C15 1.385(12) .
C11 C12 1.387(12) .
C12 C13 1.377(12) .
C13 N3 1.319(12) .
C14 N3 1.322(12) .
C14 C15 1.387(13) .
C16 C17 1.361(12) .
C16 C21 1.380(13) .
C17 C18 1.402(11) .
C17 S1 1.790(9) .
C18 C19 1.351(13) .
C19 C20 1.373(14) .
C19 S2 1.793(9) .
C20 C21 1.398(13) .
S1 O2 1.434(7) .
S1 O1 1.445(7) .
S1 O3 1.454(6) .
S2 O4 1.306(17) .
S2 O5 1.455(7) .
S2 O6 1.470(11) .
S2 O4' 1.71(4) .
O1 Ag3 2.387(7) 1_655
O3 Ag2 2.537(6) 1_554
O3 Ag2 2.599(7) 2_867
O5 Ag2 2.205(6) 2_767
